data_7714224
loop_
_publ_author_name
'Wang, Li-Xin'
'Cheng, Shun-Cheung'
'Liu, Yingying'
'Leung, Chi-Fai'
'Liu, Jiyan'
'Ko, Chi-Chiu'
'Lau, Tai-Chu'
'Xiang, Jing'

_publ_section_title
;
 Synthesis, structure and photoluminescence of Cu(I) complexes containing
 new functionalized 1,2,3-triazole ligands
;
_journal_name_full 'Dalton Transactions'
_journal_paper_doi 10.1039/D3DT02242K
_journal_year 2023
_chemical_formula_moiety 'C43 H34 Cu N4 O P2, Cl O4'
_chemical_formula_sum 'C43 H34 Cl Cu N4 O5 P2'
_chemical_formula_weight 847.67
_space_group_crystal_system monoclinic
_space_group_IT_number 14
_space_group_name_Hall '-P 2yn'
_space_group_name_H-M_alt 'P 1 21/n 1'
_atom_sites_solution_hydrogens geom
_audit_creation_date 2021-09-05
_audit_creation_method
;
Olex2 1.5
(compiled 2021.07.19 svn.r715e62df for OlexSys, GUI svn.r6380)
;
_audit_update_record
;
2022-08-05 deposited with the CCDC.	2023-10-11 downloaded from the CCDC.
;
_cell_angle_alpha 90
_cell_angle_beta 98.253(5)
_cell_angle_gamma 90
_cell_formula_units_Z 4
_cell_length_a 11.535(3)
_cell_length_b 25.303(6)
_cell_length_c 14.450(3)
_cell_measurement_reflns_used 9856
_cell_measurement_temperature 296(2)
_cell_measurement_theta_max 27.27
_cell_measurement_theta_min 2.85
_cell_volume 4173.8(17)
_computing_cell_refinement 'Bruker SMART'
_computing_data_collection 'Bruker SMART'
_computing_data_reduction 'Bruker SAINT'
_computing_molecular_graphics 'Olex2 1.5 (Dolomanov et al., 2009)'
_computing_publication_material 'Olex2 1.5 (Dolomanov et al., 2009)'
_computing_structure_refinement 'SHELXL 2018/3 (Sheldrick, 2015)'
_computing_structure_solution 'SHELXS-97 (Sheldrick, 1990)'
_diffrn_ambient_temperature 296.15
_diffrn_measured_fraction_theta_full 0.999
_diffrn_measured_fraction_theta_max 0.997
_diffrn_measurement_device_type 'CCD area detector'
_diffrn_measurement_method 'phi and omega scans'
_diffrn_radiation_monochromator graphite
_diffrn_radiation_type MoK\a
_diffrn_radiation_wavelength 0.71073
_diffrn_reflns_av_R_equivalents 0.0395
_diffrn_reflns_av_unetI/netI 0.0259
_diffrn_reflns_Laue_measured_fraction_full 0.999
_diffrn_reflns_Laue_measured_fraction_max 0.997
_diffrn_reflns_limit_h_max 15
_diffrn_reflns_limit_h_min -15
_diffrn_reflns_limit_k_max 33
_diffrn_reflns_limit_k_min -33
_diffrn_reflns_limit_l_max 18
_diffrn_reflns_limit_l_min -18
_diffrn_reflns_number 65399
_diffrn_reflns_point_group_measured_fraction_full 0.999
_diffrn_reflns_point_group_measured_fraction_max 0.997
_diffrn_reflns_theta_full 25.242
_diffrn_reflns_theta_max 27.662
_diffrn_reflns_theta_min 1.610
_diffrn_source_current 30.0
_diffrn_source_power 1.5
_diffrn_source_voltage 50.0
_exptl_absorpt_coefficient_mu 0.712
_exptl_absorpt_correction_T_max 0.9257
_exptl_absorpt_correction_T_min 0.9194
_exptl_absorpt_correction_type none
_exptl_absorpt_process_details sadabs
_exptl_crystal_colour white
_exptl_crystal_colour_primary white
_exptl_crystal_density_diffrn 1.349
_exptl_crystal_density_method 'not measured'
_exptl_crystal_description block
_exptl_crystal_F_000 1744
_exptl_crystal_size_max 0.12
_exptl_crystal_size_mid 0.11
_exptl_crystal_size_min 0.11
_refine_diff_density_max 1.919
_refine_diff_density_min -0.583
_refine_diff_density_rms 0.110
_refine_ls_extinction_method none
_refine_ls_goodness_of_fit_ref 1.042
_refine_ls_hydrogen_treatment constr
_refine_ls_matrix_type full
_refine_ls_number_parameters 587
_refine_ls_number_reflns 9694
_refine_ls_number_restraints 270
_refine_ls_restrained_S_all 1.117
_refine_ls_R_factor_all 0.0783
_refine_ls_R_factor_gt 0.0635
_refine_ls_shift/su_max 0.001
_refine_ls_shift/su_mean 0.000
_refine_ls_structure_factor_coef Fsqd
_refine_ls_weighting_details 'w=1/[\s^2^(Fo^2^)+(0.1258P)^2^+4.0254P] where P=(Fo^2^+2Fc^2^)/3'
_refine_ls_weighting_scheme calc
_refine_ls_wR_factor_gt 0.1914
_refine_ls_wR_factor_ref 0.2044
_reflns_Friedel_coverage 0.000
_reflns_number_gt 7760
_reflns_number_total 9694
_reflns_threshold_expression 'I > 2\s(I)'
_cod_data_source_file d3dt02242k2.cif
_cod_data_source_block 0066
_cod_database_code 7714224
_shelx_shelxl_version_number 2018/3
_shelx_space_group_comment
;
The symmetry employed for this shelxl refinement is uniquely defined
by the following loop, which should always be used as a source of
symmetry information in preference to the above space-group names.
They are only intended as comments.
;
_shelx_estimated_absorpt_t_max 0.926
_shelx_estimated_absorpt_t_min 0.919
_olex2_refinement_description
;
1. Fixed Uiso
 At 1.2 times of:
  All C(H) groups, All N(H) groups
2. Restrained distances
 Cl2-O8A = Cl2-O9A = Cl2-O6A = Cl2-O7A
 1.42 with sigma of 0.01
 Cl2-O9 = Cl2-O8 = Cl2-O7 = Cl2-O6
 1.42 with sigma of 0.01
 Cl1-O5 = Cl1-O4 = Cl1-O2 = Cl1-O3
 1.42 with sigma of 0.01
 O6A-O7A = O6A-O8A = O6A-O9A = O7A-O8A = O7A-O9A = O8A-O9A
 2.35 with sigma of 0.02
 O6-O7 = O6-O8 = O6-O9 = O7-O8 = O7-O9 = O8-O9
 2.35 with sigma of 0.02
 O2-O3 = O2-O4 = O2-O5 = O3-O4 = O3-O5 = O4-O5
 2.35 with sigma of 0.02
 Cl2-O6A \\sim Cl2-O8A \\sim Cl2-O9A \\sim Cl2-O7A
 with sigma of 0.02
 Cl2-O9 \\sim Cl2-O8 \\sim Cl2-O6 \\sim Cl2-O7
 with sigma of 0.02
 O2-O3 \\sim O2-O4 \\sim O2-O5 \\sim O3-O4 \\sim O3-O5 \\sim O4-O5
 with sigma of 0.04
 O6-O7 \\sim O6-O8 \\sim O6-O9 \\sim O7-O8 \\sim O7-O9 \\sim O8-O9
 with sigma of 0.04
 Cl1-O5 \\sim Cl1-O2 \\sim Cl1-O3 \\sim Cl1-O4
 with sigma of 0.02
3. Uiso/Uaniso restraints and constraints
Cl2 \\sim O9A \\sim O6 \\sim O8A \\sim O7A \\sim O8 \\sim O6A \\sim O9 \\sim
O7: within 2A with sigma of 0.01 and sigma for terminal atoms of 0.02 within 2A
Cl1 \\sim O2 \\sim O3 \\sim O4 \\sim O5: within 2A with sigma of 0.01 and sigma
for terminal atoms of 0.02 within 2A
Uanis(O9A) \\sim Ueq: with sigma of 0.001 and sigma for terminal atoms of 0.002
4. Rigid body (RIGU) restrains
 Cl2, O6A, O8A, O9A, O7A
 with sigma for 1-2 distances of 0.001 and sigma for 1-3 distances of 0.002
 Cl2, O9, O8, O6, O7
 with sigma for 1-2 distances of 0.001 and sigma for 1-3 distances of 0.002
 Cl1, O5, O2, O3, O4
 with sigma for 1-2 distances of 0.001 and sigma for 1-3 distances of 0.002
5. Others
 Sof(O6A)=Sof(O7A)=Sof(O8A)=Sof(O9A)=0.5*(1-FVAR(2))
 Sof(O6)=Sof(O7)=Sof(O8)=Sof(O9)=0.5*FVAR(2)
 Fixed Sof: Cl1(0.5) O2(0.5) O3(0.5) O4(0.5) O5(0.5) Cl2(0.5)
6.a Aromatic/amide H refined with riding coordinates:
 N4(H4), C1(H1), C3(H3), C5(H5), C6(H6), C7(H7), C8(H8), C9(H9), C11(H11),
 C12(H12), C13(H13), C14(H14), C17(H17), C18(H18), C19(H19), C20(H20), C21(H21),
  C24(H24), C25(H25), C26(H26), C27(H27), C29(H29), C30(H30), C31(H31),
 C32(H32), C33(H33), C35(H35), C36(H36), C37(H37), C38(H38), C39(H39), C40(H40),
  C43(H43), C44(H44)
;
_olex2_submission_special_instructions 'No special instructions were received'

loop_
_space_group_symop_operation_xyz
'x, y, z'
'-x+1/2, y+1/2, -z+1/2'
'-x, -y, -z'
'x-1/2, -y-1/2, z-1/2'

loop_
_atom_site_label
_atom_site_type_symbol
_atom_site_fract_x
_atom_site_fract_y
_atom_site_fract_z
_atom_site_U_iso_or_equiv
_atom_site_adp_type
_atom_site_occupancy
_atom_site_site_symmetry_order
_atom_site_calc_flag
_atom_site_refinement_flags_posn
_atom_site_refinement_flags_adp
_atom_site_refinement_flags_occupancy
_atom_site_disorder_assembly
_atom_site_disorder_group
Cu1 Cu 0.55060(3) 0.17238(2) 0.58406(3) 0.04057(15) Uani 1 1 d . . . . .
P1 P 0.57115(7) 0.14686(3) 0.43947(6) 0.0378(2) Uani 1 1 d . . . . .
P2 P 0.53765(7) 0.25898(3) 0.60859(6) 0.03405(19) Uani 1 1 d . . . . .
O1 O 0.39509(18) 0.22800(8) 0.42396(15) 0.0355(5) Uani 1 1 d . . . . .
N N 0.7391(4) 0.12035(14) 0.7343(3) 0.0739(12) Uani 1 1 d . . . . .
N1 N 0.4047(3) 0.13542(12) 0.6243(2) 0.0512(7) Uani 1 1 d . . . . .
N2 N 0.6308(3) 0.12922(12) 0.6943(2) 0.0550(8) Uani 1 1 d . . . . .
N4 N 0.7277(6) 0.08372(18) 0.8003(3) 0.100(2) Uani 1 1 d . . . . .
H4 H 0.785731 0.071182 0.837824 0.120 Uiso 1 1 calc R U . . .
C1 C 0.9005(5) 0.0514(2) 0.4041(7) 0.098(2) Uani 1 1 d . . . . .
H1 H 0.967506 0.031980 0.398270 0.118 Uiso 1 1 calc R U . . .
C3 C 0.7143(4) 0.08614(17) 0.3360(4) 0.0680(12) Uani 1 1 d . . . . .
H3 H 0.654929 0.089101 0.285389 0.082 Uiso 1 1 calc R U . . .
C4 C 0.7020(3) 0.11043(13) 0.4213(3) 0.0505(9) Uani 1 1 d . . . . .
C5 C 0.7892(3) 0.10383(16) 0.4977(4) 0.0627(12) Uani 1 1 d . . . . .
H5 H 0.781860 0.119669 0.554688 0.075 Uiso 1 1 calc R U . . .
C6 C 0.8874(4) 0.0734(2) 0.4885(6) 0.087(2) Uani 1 1 d . . . . .
H6 H 0.944477 0.068013 0.539949 0.105 Uiso 1 1 calc R U . . .
C7 C 0.2748(4) 0.03170(17) 0.3293(5) 0.0761(15) Uani 1 1 d . . . . .
H7 H 0.213785 0.008562 0.309063 0.091 Uiso 1 1 calc R U . . .
C8 C 0.3022(4) 0.07140(18) 0.2716(4) 0.0728(14) Uani 1 1 d . . . . .
H8 H 0.260480 0.074516 0.211854 0.087 Uiso 1 1 calc R U . . .
C9 C 0.3921(4) 0.10729(15) 0.3014(3) 0.0554(9) Uani 1 1 d . . . . .
H9 H 0.409777 0.134262 0.261957 0.067 Uiso 1 1 calc R U . . .
C10 C 0.4545(3) 0.10219(13) 0.3903(3) 0.0409(7) Uani 1 1 d . . . . .
C11 C 0.4275(4) 0.06108(14) 0.4478(3) 0.0570(10) Uani 1 1 d . . . . .
H11 H 0.469613 0.056900 0.507230 0.068 Uiso 1 1 calc R U . . .
C12 C 0.3368(5) 0.02625(17) 0.4157(4) 0.0739(14) Uani 1 1 d . . . . .
H12 H 0.318746 -0.001102 0.454154 0.089 Uiso 1 1 calc R U . . .
C13 C 0.5487(3) 0.29405(15) 0.2503(3) 0.0535(9) Uani 1 1 d . . . . .
H13 H 0.543971 0.324535 0.213994 0.064 Uiso 1 1 calc R U . . .
C14 C 0.4680(3) 0.28577(13) 0.3113(2) 0.0430(7) Uani 1 1 d . . . . .
H14 H 0.409980 0.310633 0.316867 0.052 Uiso 1 1 calc R U . . .
C15 C 0.4753(3) 0.23970(12) 0.3638(2) 0.0345(6) Uani 1 1 d . . . . .
C16 C 0.5632(3) 0.20206(12) 0.3583(2) 0.0374(6) Uani 1 1 d . . . . .
C17 C 0.6432(3) 0.21193(15) 0.2965(3) 0.0483(8) Uani 1 1 d . . . . .
H17 H 0.702195 0.187518 0.291255 0.058 Uiso 1 1 calc R U . . .
C18 C 0.6362(3) 0.25762(17) 0.2427(3) 0.0573(10) Uani 1 1 d . . . . .
H18 H 0.690132 0.263685 0.201824 0.069 Uiso 1 1 calc R U . . .
C19 C 0.1849(3) 0.32907(16) 0.4700(3) 0.0518(9) Uani 1 1 d . . . . .
H19 H 0.111901 0.341697 0.443615 0.062 Uiso 1 1 calc R U . . .
C20 C 0.2397(3) 0.35050(16) 0.5521(3) 0.0530(9) Uani 1 1 d . . . . .
H20 H 0.204533 0.377935 0.580610 0.064 Uiso 1 1 calc R U . . .
C21 C 0.3479(3) 0.33110(15) 0.5923(3) 0.0475(8) Uani 1 1 d . . . . .
H21 H 0.384366 0.345806 0.647917 0.057 Uiso 1 1 calc R U . . .
C22 C 0.4031(3) 0.29006(12) 0.5512(2) 0.0368(6) Uani 1 1 d . . . . .
C23 C 0.3462(3) 0.27019(12) 0.4668(2) 0.0349(6) Uani 1 1 d . . . . .
C24 C 0.2376(3) 0.28874(14) 0.4263(2) 0.0421(7) Uani 1 1 d . . . . .
H24 H 0.200643 0.274327 0.370567 0.051 Uiso 1 1 calc R U . . .
C25 C 0.5073(4) 0.3051(2) 0.9113(3) 0.0633(11) Uani 1 1 d . . . . .
H25 H 0.497933 0.314737 0.971919 0.076 Uiso 1 1 calc R U . . .
C26 C 0.5793(4) 0.33431(18) 0.8634(3) 0.0615(11) Uani 1 1 d . . . . .
H26 H 0.619855 0.363048 0.892202 0.074 Uiso 1 1 calc R U . . .
C27 C 0.5919(3) 0.32120(15) 0.7723(3) 0.0491(8) Uani 1 1 d . . . . .
H27 H 0.639900 0.341432 0.739707 0.059 Uiso 1 1 calc R U . . .
C28 C 0.5331(3) 0.27795(13) 0.7299(2) 0.0394(7) Uani 1 1 d . . . . .
C29 C 0.4620(3) 0.24785(15) 0.7802(2) 0.0451(8) Uani 1 1 d . . . . .
H29 H 0.423477 0.218292 0.752663 0.054 Uiso 1 1 calc R U . . .
C30 C 0.4485(3) 0.26159(18) 0.8705(3) 0.0547(9) Uani 1 1 d . . . . .
H30 H 0.400279 0.241730 0.903505 0.066 Uiso 1 1 calc R U . . .
C31 C 0.8545(4) 0.3517(2) 0.5366(4) 0.0729(13) Uani 1 1 d . . . . .
H31 H 0.920263 0.370617 0.525436 0.087 Uiso 1 1 calc R U . . .
C32 C 0.7436(5) 0.3714(2) 0.5059(5) 0.0830(16) Uani 1 1 d . . . . .
H32 H 0.734855 0.402692 0.472007 0.100 Uiso 1 1 calc R U . . .
C33 C 0.6449(4) 0.34414(16) 0.5260(4) 0.0608(11) Uani 1 1 d . . . . .
H33 H 0.570324 0.357513 0.506168 0.073 Uiso 1 1 calc R U . . .
C34 C 0.6584(3) 0.29733(13) 0.5752(2) 0.0371(6) Uani 1 1 d . . . . .
C35 C 0.7705(3) 0.27719(15) 0.6018(3) 0.0454(8) Uani 1 1 d . . . . .
H35 H 0.780109 0.244813 0.632412 0.054 Uiso 1 1 calc R U . . .
C36 C 0.8673(3) 0.30477(18) 0.5831(3) 0.0573(10) Uani 1 1 d . . . . .
H36 H 0.941859 0.291300 0.602369 0.069 Uiso 1 1 calc R U . . .
C37 C 0.2922(4) 0.14078(17) 0.5848(3) 0.0612(11) Uani 1 1 d . . . . .
H37 H 0.275954 0.163629 0.534183 0.073 Uiso 1 1 calc R U . . .
C38 C 0.2012(5) 0.1149(2) 0.6142(5) 0.0862(17) Uani 1 1 d . . . . .
H38 H 0.124705 0.119706 0.584840 0.103 Uiso 1 1 calc R U . . .
C39 C 0.2264(7) 0.0815(2) 0.6891(6) 0.110(3) Uani 1 1 d . . . . .
H39 H 0.166132 0.063347 0.711462 0.132 Uiso 1 1 calc R U . . .
C40 C 0.3402(7) 0.0746(2) 0.7315(5) 0.101(2) Uani 1 1 d . . . . .
H40 H 0.357198 0.051863 0.782165 0.121 Uiso 1 1 calc R U . . .
C41 C 0.4294(5) 0.10228(15) 0.6970(3) 0.0617(11) Uani 1 1 d . . . . .
C42 C 0.5547(5) 0.09841(15) 0.7329(3) 0.0630(12) Uani 1 1 d . . . . .
C43 C 0.6182(9) 0.0692(2) 0.8010(4) 0.097(2) Uani 1 1 d . . . . .
H43 H 0.590367 0.044300 0.839800 0.116 Uiso 1 1 calc R U . . .
C44 C 0.8144(5) 0.0578(2) 0.3271(6) 0.0914(19) Uani 1 1 d . . . . .
H44 H 0.824314 0.043085 0.269778 0.110 Uiso 1 1 calc R U . . .
Cl1 Cl 0.9363(3) 0.51063(10) 0.4688(2) 0.0924(9) Uani 0.5 1 d D U P A -1
O2 O 0.9255(14) 0.5304(4) 0.3763(5) 0.167(4) Uani 0.5 1 d D U P A -1
O3 O 0.8235(8) 0.5089(5) 0.5035(7) 0.149(3) Uani 0.5 1 d D U P A -1
O4 O 1.0033(12) 0.5477(5) 0.5315(8) 0.152(4) Uani 0.5 1 d D U P A -1
O5 O 0.9931(16) 0.4610(4) 0.4808(12) 0.175(5) Uani 0.5 1 d D U P A -1
Cl2 Cl 0.50605(18) 0.48698(10) 0.34789(19) 0.0748(6) Uani 0.5 1 d D U P . .
O6 O 0.4806(6) 0.4705(4) 0.2534(4) 0.0541(19) Uani 0.351(5) 1 d D U P B 1
O7 O 0.4900(7) 0.5446(2) 0.3600(6) 0.0545(19) Uani 0.351(5) 1 d D U P B 1
O8 O 0.6306(5) 0.4844(5) 0.3791(9) 0.091(3) Uani 0.351(5) 1 d D U P B 1
O9 O 0.4537(6) 0.4472(3) 0.4035(5) 0.063(2) Uani 0.351(5) 1 d D U P B 1
O6A O 0.500(2) 0.4954(7) 0.2470(6) 0.062(4) Uani 0.149(5) 1 d D U P B 2
O7A O 0.4258(16) 0.5267(7) 0.3683(14) 0.071(5) Uani 0.149(5) 1 d D U P B 2
O8A O 0.6138(11) 0.5066(7) 0.3958(15) 0.061(4) Uani 0.149(5) 1 d D U P B 2
O9A O 0.4932(8) 0.4337(3) 0.3401(7) 0.019(2) Uani 0.149(5) 1 d D U P B 2

loop_
_atom_site_aniso_label
_atom_site_aniso_U_11
_atom_site_aniso_U_22
_atom_site_aniso_U_33
_atom_site_aniso_U_23
_atom_site_aniso_U_13
_atom_site_aniso_U_12
Cu1 0.0437(2) 0.0333(2) 0.0403(2) 0.01144(15) -0.00944(17) -0.00553(15)
P1 0.0365(4) 0.0296(4) 0.0445(5) 0.0086(3) -0.0034(3) -0.0009(3)
P2 0.0324(4) 0.0330(4) 0.0339(4) 0.0063(3) -0.0051(3) -0.0025(3)
O1 0.0349(10) 0.0335(10) 0.0364(11) 0.0090(9) -0.0008(8) -0.0033(8)
N 0.099(3) 0.0476(18) 0.060(2) -0.0023(16) -0.040(2) 0.0196(19)
N1 0.0614(19) 0.0417(15) 0.0514(17) -0.0047(13) 0.0115(14) -0.0138(14)
N2 0.077(2) 0.0391(15) 0.0416(16) 0.0072(13) -0.0173(15) 0.0028(15)
N4 0.181(6) 0.063(3) 0.042(2) -0.0002(18) -0.033(3) 0.059(3)
C1 0.052(3) 0.049(3) 0.196(8) 0.009(4) 0.027(4) 0.012(2)
C3 0.065(3) 0.046(2) 0.095(3) -0.001(2) 0.017(2) 0.0107(19)
C4 0.0403(17) 0.0336(16) 0.076(3) 0.0126(16) 0.0038(16) 0.0026(13)
C5 0.0374(17) 0.0441(19) 0.102(3) 0.023(2) -0.0068(19) -0.0051(15)
C6 0.038(2) 0.053(3) 0.164(6) 0.036(3) -0.009(3) -0.0005(19)
C7 0.054(2) 0.046(2) 0.127(5) -0.035(3) 0.009(3) -0.0123(19)
C8 0.061(2) 0.052(2) 0.095(3) -0.021(2) -0.025(2) 0.004(2)
C9 0.055(2) 0.0406(18) 0.064(2) -0.0004(17) -0.0128(18) -0.0002(16)
C10 0.0378(15) 0.0319(15) 0.0515(18) -0.0014(13) 0.0011(13) -0.0010(12)
C11 0.075(3) 0.0343(17) 0.062(2) -0.0018(16) 0.013(2) -0.0124(17)
C12 0.088(3) 0.039(2) 0.101(4) -0.016(2) 0.035(3) -0.024(2)
C13 0.055(2) 0.0469(19) 0.060(2) 0.0249(17) 0.0108(17) -0.0011(16)
C14 0.0423(17) 0.0387(16) 0.0469(18) 0.0127(14) 0.0023(14) 0.0029(13)
C15 0.0320(13) 0.0332(14) 0.0366(15) 0.0067(12) -0.0010(11) -0.0050(11)
C16 0.0355(14) 0.0341(15) 0.0404(16) 0.0083(12) -0.0017(12) -0.0028(12)
C17 0.0428(17) 0.0458(19) 0.056(2) 0.0098(16) 0.0076(15) 0.0003(14)
C18 0.0466(19) 0.063(2) 0.065(2) 0.021(2) 0.0174(17) -0.0012(17)
C19 0.0363(17) 0.064(2) 0.053(2) 0.0143(17) 0.0003(15) 0.0102(15)
C20 0.050(2) 0.056(2) 0.053(2) 0.0043(17) 0.0064(16) 0.0163(17)
C21 0.0473(18) 0.050(2) 0.0428(18) 0.0017(15) -0.0028(15) 0.0069(15)
C22 0.0320(14) 0.0392(15) 0.0377(16) 0.0082(12) -0.0007(12) -0.0012(12)
C23 0.0305(13) 0.0352(14) 0.0383(15) 0.0103(12) 0.0018(11) -0.0031(11)
C24 0.0324(14) 0.0518(19) 0.0397(17) 0.0095(14) -0.0028(12) -0.0002(13)
C25 0.069(3) 0.079(3) 0.042(2) 0.000(2) 0.0067(18) 0.022(2)
C26 0.074(3) 0.056(2) 0.051(2) -0.0115(18) -0.002(2) 0.003(2)
C27 0.053(2) 0.0480(19) 0.0443(19) 0.0002(15) -0.0005(15) -0.0048(16)
C28 0.0352(15) 0.0426(16) 0.0371(16) 0.0047(13) -0.0066(12) -0.0010(12)
C29 0.0368(16) 0.056(2) 0.0398(17) 0.0066(15) -0.0021(13) -0.0006(14)
C30 0.0438(18) 0.076(3) 0.044(2) 0.0102(18) 0.0049(15) 0.0100(18)
C31 0.057(2) 0.070(3) 0.098(4) -0.013(3) 0.033(2) -0.019(2)
C32 0.074(3) 0.055(3) 0.127(5) 0.026(3) 0.038(3) -0.009(2)
C33 0.049(2) 0.0427(19) 0.093(3) 0.017(2) 0.015(2) -0.0015(16)
C34 0.0347(14) 0.0365(15) 0.0393(16) 0.0004(12) 0.0026(12) -0.0027(12)
C35 0.0386(16) 0.0484(18) 0.0475(19) -0.0030(15) 0.0002(14) 0.0014(14)
C36 0.0393(18) 0.070(3) 0.063(2) -0.015(2) 0.0096(16) -0.0022(18)
C37 0.054(2) 0.052(2) 0.078(3) -0.015(2) 0.012(2) -0.0149(18)
C38 0.072(3) 0.057(3) 0.138(5) -0.021(3) 0.046(3) -0.017(2)
C39 0.105(5) 0.068(3) 0.177(7) -0.003(4) 0.089(5) -0.013(3)
C40 0.142(6) 0.057(3) 0.122(5) 0.023(3) 0.080(5) 0.001(3)
C41 0.098(3) 0.0334(17) 0.061(2) 0.0012(16) 0.034(2) -0.0046(19)
C42 0.121(4) 0.0347(17) 0.0350(18) 0.0088(14) 0.016(2) 0.012(2)
C43 0.195(8) 0.052(3) 0.044(3) 0.019(2) 0.020(4) 0.039(4)
C44 0.079(4) 0.054(3) 0.148(6) -0.009(3) 0.040(4) 0.013(2)
Cl1 0.152(3) 0.0601(13) 0.0759(17) -0.0207(12) 0.0542(17) -0.0217(16)
O2 0.300(13) 0.105(7) 0.105(6) -0.026(5) 0.063(5) 0.001(8)
O3 0.195(7) 0.135(8) 0.112(6) -0.030(6) -0.001(6) -0.055(5)
O4 0.223(9) 0.152(7) 0.101(6) -0.019(7) 0.098(6) -0.073(8)
O5 0.245(12) 0.146(7) 0.145(12) -0.002(7) 0.067(10) -0.012(9)
Cl2 0.0417(10) 0.0839(15) 0.0970(17) 0.0007(12) 0.0037(10) 0.0119(9)
O6 0.033(3) 0.066(5) 0.063(4) -0.009(3) 0.006(2) -0.009(4)
O7 0.044(4) 0.033(3) 0.085(5) -0.016(3) 0.003(4) 0.013(3)
O8 0.040(4) 0.098(7) 0.127(8) -0.006(6) -0.015(4) 0.013(3)
O9 0.060(4) 0.070(4) 0.049(4) 0.002(3) -0.026(3) -0.020(4)
O6A 0.072(10) 0.058(9) 0.055(6) 0.012(5) 0.008(4) 0.005(8)
O7A 0.057(7) 0.072(7) 0.085(8) -0.005(8) 0.007(7) 0.051(8)
O8A 0.041(5) 0.043(7) 0.094(8) -0.017(7) -0.010(5) 0.011(4)
O9A 0.014(3) 0.022(3) 0.020(3) -0.0059(17) 0.0019(18) 0.0023(16)

loop_
_atom_type_symbol
_atom_type_description
_atom_type_scat_dispersion_real
_atom_type_scat_dispersion_imag
_atom_type_scat_source
C C 0.0033 0.0016 'International Tables Vol C Tables 4.2.6.8 and 6.1.1.4'
H H 0.0000 0.0000 'International Tables Vol C Tables 4.2.6.8 and 6.1.1.4'
Cl Cl 0.1484 0.1585 'International Tables Vol C Tables 4.2.6.8 and 6.1.1.4'
Cu Cu 0.3201 1.2651 'International Tables Vol C Tables 4.2.6.8 and 6.1.1.4'
N N 0.0061 0.0033 'International Tables Vol C Tables 4.2.6.8 and 6.1.1.4'
O O 0.0106 0.0060 'International Tables Vol C Tables 4.2.6.8 and 6.1.1.4'
P P 0.1023 0.0942 'International Tables Vol C Tables 4.2.6.8 and 6.1.1.4'

loop_
_geom_angle_atom_site_label_1
_geom_angle_atom_site_label_2
_geom_angle_atom_site_label_3
_geom_angle
_geom_angle_site_symmetry_1
_geom_angle_site_symmetry_3
_geom_angle_publ_flag
P2 Cu1 P1 116.88(3) . . ?
N1 Cu1 P1 109.31(9) . . ?
N1 Cu1 P2 108.80(9) . . ?
N2 Cu1 P1 118.61(10) . . ?
N2 Cu1 P2 115.82(9) . . ?
N2 Cu1 N1 80.51(15) . . ?
C4 P1 Cu1 118.91(14) . . ?
C4 P1 C10 102.17(16) . . ?
C10 P1 Cu1 111.90(12) . . ?
C16 P1 Cu1 112.30(12) . . ?
C16 P1 C4 105.20(16) . . ?
C16 P1 C10 105.01(15) . . ?
C22 P2 Cu1 115.00(11) . . ?
C28 P2 Cu1 115.04(11) . . ?
C28 P2 C22 100.53(15) . . ?
C34 P2 Cu1 114.27(11) . . ?
C34 P2 C22 106.43(14) . . ?
C34 P2 C28 104.07(15) . . ?
C15 O1 C23 117.6(2) . . ?
N2 N N4 104.1(5) . . ?
C37 N1 Cu1 127.2(3) . . ?
C41 N1 Cu1 114.2(3) . . ?
C41 N1 C37 118.6(4) . . ?
N N2 Cu1 136.7(3) . . ?
N N2 C42 110.6(4) . . ?
C42 N2 Cu1 112.5(3) . . ?
N N4 H4 123.6 . . ?
C43 N4 N 112.9(4) . . ?
C43 N4 H4 123.6 . . ?
C6 C1 H1 119.7 . . ?
C6 C1 C44 120.5(5) . . ?
C44 C1 H1 119.7 . . ?
C4 C3 H3 120.0 . . ?
C44 C3 H3 120.0 . . ?
C44 C3 C4 120.0(5) . . ?
C3 C4 P1 122.6(3) . . ?
C5 C4 P1 117.8(4) . . ?
C5 C4 C3 119.5(4) . . ?
C4 C5 H5 120.2 . . ?
C6 C5 C4 119.7(5) . . ?
C6 C5 H5 120.2 . . ?
C1 C6 C5 120.4(5) . . ?
C1 C6 H6 119.8 . . ?
C5 C6 H6 119.8 . . ?
C8 C7 H7 120.1 . . ?
C12 C7 H7 120.1 . . ?
C12 C7 C8 119.8(4) . . ?
C7 C8 H8 119.5 . . ?
C7 C8 C9 121.0(5) . . ?
C9 C8 H8 119.5 . . ?
C8 C9 H9 120.4 . . ?
C10 C9 C8 119.2(4) . . ?
C10 C9 H9 120.4 . . ?
C9 C10 P1 124.1(3) . . ?
C9 C10 C11 119.4(3) . . ?
C11 C10 P1 116.5(3) . . ?
C10 C11 H11 120.2 . . ?
C10 C11 C12 119.6(4) . . ?
C12 C11 H11 120.2 . . ?
C7 C12 C11 120.9(5) . . ?
C7 C12 H12 119.5 . . ?
C11 C12 H12 119.5 . . ?
C14 C13 H13 119.5 . . ?
C18 C13 H13 119.5 . . ?
C18 C13 C14 120.9(3) . . ?
C13 C14 H14 120.6 . . ?
C15 C14 C13 118.7(3) . . ?
C15 C14 H14 120.6 . . ?
O1 C15 C16 116.3(3) . . ?
C14 C15 O1 121.8(3) . . ?
C14 C15 C16 121.9(3) . . ?
C15 C16 P1 117.1(2) . . ?
C17 C16 P1 125.0(3) . . ?
C17 C16 C15 117.7(3) . . ?
C16 C17 H17 119.5 . . ?
C18 C17 C16 121.1(3) . . ?
C18 C17 H17 119.5 . . ?
C13 C18 C17 119.7(3) . . ?
C13 C18 H18 120.2 . . ?
C17 C18 H18 120.2 . . ?
C20 C19 H19 119.8 . . ?
C20 C19 C24 120.5(3) . . ?
C24 C19 H19 119.8 . . ?
C19 C20 H20 120.1 . . ?
C19 C20 C21 119.8(4) . . ?
C21 C20 H20 120.1 . . ?
C20 C21 H21 119.2 . . ?
C20 C21 C22 121.5(3) . . ?
C22 C21 H21 119.2 . . ?
C21 C22 P2 122.5(3) . . ?
C23 C22 P2 120.3(2) . . ?
C23 C22 C21 117.0(3) . . ?
C22 C23 O1 119.7(3) . . ?
C24 C23 O1 118.1(3) . . ?
C24 C23 C22 122.1(3) . . ?
C19 C24 C23 119.0(3) . . ?
C19 C24 H24 120.5 . . ?
C23 C24 H24 120.5 . . ?
C26 C25 H25 119.7 . . ?
C26 C25 C30 120.7(4) . . ?
C30 C25 H25 119.7 . . ?
C25 C26 H26 119.8 . . ?
C25 C26 C27 120.3(4) . . ?
C27 C26 H26 119.8 . . ?
C26 C27 H27 120.0 . . ?
C28 C27 C26 119.9(4) . . ?
C28 C27 H27 120.0 . . ?
C27 C28 P2 123.6(3) . . ?
C27 C28 C29 119.2(3) . . ?
C29 C28 P2 117.2(3) . . ?
C28 C29 H29 119.7 . . ?
C30 C29 C28 120.6(4) . . ?
C30 C29 H29 119.7 . . ?
C25 C30 C29 119.3(4) . . ?
C25 C30 H30 120.4 . . ?
C29 C30 H30 120.4 . . ?
C32 C31 H31 120.0 . . ?
C36 C31 H31 120.0 . . ?
C36 C31 C32 120.0(4) . . ?
C31 C32 H32 120.0 . . ?
C31 C32 C33 120.0(4) . . ?
C33 C32 H32 120.0 . . ?
C32 C33 H33 120.2 . . ?
C34 C33 C32 119.7(4) . . ?
C34 C33 H33 120.2 . . ?
C33 C34 P2 124.1(3) . . ?
C33 C34 C35 119.3(3) . . ?
C35 C34 P2 116.6(3) . . ?
C34 C35 H35 119.7 . . ?
C36 C35 C34 120.5(4) . . ?
C36 C35 H35 119.7 . . ?
C31 C36 C35 120.4(4) . . ?
C31 C36 H36 119.8 . . ?
C35 C36 H36 119.8 . . ?
N1 C37 H37 118.0 . . ?
N1 C37 C38 124.1(5) . . ?
C38 C37 H37 118.0 . . ?
C37 C38 H38 121.4 . . ?
C37 C38 C39 117.3(6) . . ?
C39 C38 H38 121.4 . . ?
C38 C39 H39 119.6 . . ?
C38 C39 C40 120.7(5) . . ?
C40 C39 H39 119.6 . . ?
C39 C40 H40 120.6 . . ?
C39 C40 C41 118.8(6) . . ?
C41 C40 H40 120.6 . . ?
N1 C41 C40 120.6(5) . . ?
N1 C41 C42 114.0(4) . . ?
C40 C41 C42 125.5(5) . . ?
N2 C42 C41 118.7(3) . . ?
N2 C42 C43 107.4(6) . . ?
C43 C42 C41 133.9(6) . . ?
N4 C43 C42 105.1(5) . . ?
N4 C43 H43 127.5 . . ?
C42 C43 H43 127.5 . . ?
C1 C44 H44 120.1 . . ?
C3 C44 C1 119.8(6) . . ?
C3 C44 H44 120.1 . . ?
O2 Cl1 O3 111.9(7) . . ?
O2 Cl1 O4 109.1(7) . . ?
O4 Cl1 O3 103.1(6) . . ?
O5 Cl1 O2 113.9(8) . . ?
O5 Cl1 O3 110.5(8) . . ?
O5 Cl1 O4 107.6(9) . . ?
O6 Cl2 O7 113.0(5) . . ?
O6 Cl2 O8 110.2(6) . . ?
O6 Cl2 O9 106.3(5) . . ?
O8 Cl2 O7 98.2(5) . . ?
O8 Cl2 O9 105.5(6) . . ?
O9 Cl2 O7 122.7(5) . . ?
O7A Cl2 O6A 99.3(9) . . ?
O8A Cl2 O6A 110.5(11) . . ?
O8A Cl2 O7A 101.6(9) . . ?
O9A Cl2 O6A 94.2(8) . . ?
O9A Cl2 O7A 130.5(10) . . ?
O9A Cl2 O8A 117.6(8) . . ?

loop_
_geom_bond_atom_site_label_1
_geom_bond_atom_site_label_2
_geom_bond_distance
_geom_bond_site_symmetry_2
_geom_bond_publ_flag
Cu1 P1 2.2318(11) . ?
Cu1 P2 2.2281(10) . ?
Cu1 N1 2.080(3) . ?
Cu1 N2 2.040(3) . ?
P1 C4 1.819(4) . ?
P1 C10 1.821(3) . ?
P1 C16 1.818(3) . ?
P2 C22 1.829(3) . ?
P2 C28 1.825(3) . ?
P2 C34 1.819(3) . ?
O1 C15 1.390(4) . ?
O1 C23 1.394(4) . ?
N N2 1.319(5) . ?
N N4 1.349(7) . ?
N1 C37 1.347(6) . ?
N1 C41 1.342(5) . ?
N2 C42 1.353(6) . ?
N4 H4 0.8600 . ?
N4 C43 1.317(9) . ?
C1 H1 0.9300 . ?
C1 C6 1.368(10) . ?
C1 C44 1.390(10) . ?
C3 H3 0.9300 . ?
C3 C4 1.403(7) . ?
C3 C44 1.381(7) . ?
C4 C5 1.393(6) . ?
C5 H5 0.9300 . ?
C5 C6 1.392(7) . ?
C6 H6 0.9300 . ?
C7 H7 0.9300 . ?
C7 C8 1.370(8) . ?
C7 C12 1.354(8) . ?
C8 H8 0.9300 . ?
C8 C9 1.399(6) . ?
C9 H9 0.9300 . ?
C9 C10 1.386(5) . ?
C10 C11 1.395(5) . ?
C11 H11 0.9300 . ?
C11 C12 1.395(6) . ?
C12 H12 0.9300 . ?
C13 H13 0.9300 . ?
C13 C14 1.387(5) . ?
C13 C18 1.383(6) . ?
C14 H14 0.9300 . ?
C14 C15 1.387(4) . ?
C15 C16 1.401(4) . ?
C16 C17 1.396(5) . ?
C17 H17 0.9300 . ?
C17 C18 1.389(5) . ?
C18 H18 0.9300 . ?
C19 H19 0.9300 . ?
C19 C20 1.373(6) . ?
C19 C24 1.386(5) . ?
C20 H20 0.9300 . ?
C20 C21 1.388(5) . ?
C21 H21 0.9300 . ?
C21 C22 1.395(5) . ?
C22 C23 1.393(4) . ?
C23 C24 1.386(4) . ?
C24 H24 0.9300 . ?
C25 H25 0.9300 . ?
C25 C26 1.371(7) . ?
C25 C30 1.380(7) . ?
C26 H26 0.9300 . ?
C26 C27 1.385(6) . ?
C27 H27 0.9300 . ?
C27 C28 1.384(5) . ?
C28 C29 1.397(5) . ?
C29 H29 0.9300 . ?
C29 C30 1.381(5) . ?
C30 H30 0.9300 . ?
C31 H31 0.9300 . ?
C31 C32 1.384(8) . ?
C31 C36 1.363(7) . ?
C32 H32 0.9300 . ?
C32 C33 1.396(6) . ?
C33 H33 0.9300 . ?
C33 C34 1.379(5) . ?
C34 C35 1.392(5) . ?
C35 H35 0.9300 . ?
C35 C36 1.375(5) . ?
C36 H36 0.9300 . ?
C37 H37 0.9300 . ?
C37 C38 1.356(6) . ?
C38 H38 0.9300 . ?
C38 C39 1.371(10) . ?
C39 H39 0.9300 . ?
C39 C40 1.377(11) . ?
C40 H40 0.9300 . ?
C40 C41 1.394(7) . ?
C41 C42 1.467(7) . ?
C42 C43 1.358(7) . ?
C43 H43 0.9300 . ?
C44 H44 0.9300 . ?
Cl1 O2 1.416(7) . ?
Cl1 O3 1.461(7) . ?
Cl1 O4 1.449(8) . ?
Cl1 O5 1.415(8) . ?
Cl2 O6 1.418(6) . ?
Cl2 O7 1.483(5) . ?
Cl2 O8 1.444(6) . ?
Cl2 O9 1.470(6) . ?
Cl2 O6A 1.464(7) . ?
Cl2 O7A 1.425(7) . ?
Cl2 O8A 1.422(7) . ?
Cl2 O9A 1.359(6) . ?

loop_
_geom_torsion_atom_site_label_1
_geom_torsion_atom_site_label_2
_geom_torsion_atom_site_label_3
_geom_torsion_atom_site_label_4
_geom_torsion
_geom_torsion_site_symmetry_1
_geom_torsion_site_symmetry_2
_geom_torsion_site_symmetry_3
_geom_torsion_site_symmetry_4
_geom_torsion_publ_flag
Cu1 P1 C4 C3 170.2(3) . . . . ?
Cu1 P1 C4 C5 -5.4(3) . . . . ?
Cu1 P1 C10 C9 132.7(3) . . . . ?
Cu1 P1 C10 C11 -46.5(3) . . . . ?
Cu1 P1 C16 C15 -43.5(3) . . . . ?
Cu1 P1 C16 C17 131.1(3) . . . . ?
Cu1 P2 C22 C21 143.9(3) . . . . ?
Cu1 P2 C22 C23 -30.6(3) . . . . ?
Cu1 P2 C28 C27 139.5(3) . . . . ?
Cu1 P2 C28 C29 -43.1(3) . . . . ?
Cu1 P2 C34 C33 135.4(3) . . . . ?
Cu1 P2 C34 C35 -44.5(3) . . . . ?
Cu1 N1 C37 C38 179.3(4) . . . . ?
Cu1 N1 C41 C40 -179.8(4) . . . . ?
Cu1 N1 C41 C42 -0.6(4) . . . . ?
Cu1 N2 C42 C41 -4.0(4) . . . . ?
Cu1 N2 C42 C43 176.1(3) . . . . ?
P1 C4 C5 C6 176.0(3) . . . . ?
P1 C10 C11 C12 178.2(3) . . . . ?
P1 C16 C17 C18 -174.3(3) . . . . ?
P2 C22 C23 O1 -3.0(4) . . . . ?
P2 C22 C23 C24 172.7(2) . . . . ?
P2 C28 C29 C30 -176.1(3) . . . . ?
P2 C34 C35 C36 -177.1(3) . . . . ?
O1 C15 C16 P1 -6.8(4) . . . . ?
O1 C15 C16 C17 178.2(3) . . . . ?
O1 C23 C24 C19 177.1(3) . . . . ?
N N2 C42 C41 -179.5(3) . . . . ?
N N2 C42 C43 0.6(5) . . . . ?
N N4 C43 C42 -0.9(6) . . . . ?
N1 C37 C38 C39 0.2(8) . . . . ?
N1 C41 C42 N2 3.1(5) . . . . ?
N1 C41 C42 C43 -177.0(5) . . . . ?
N2 N N4 C43 1.3(6) . . . . ?
N2 C42 C43 N4 0.2(6) . . . . ?
N4 N N2 Cu1 -175.1(3) . . . . ?
N4 N N2 C42 -1.1(4) . . . . ?
C3 C4 C5 C6 0.2(6) . . . . ?
C4 P1 C10 C9 -99.0(3) . . . . ?
C4 P1 C10 C11 81.8(3) . . . . ?
C4 P1 C16 C15 -174.3(3) . . . . ?
C4 P1 C16 C17 0.3(4) . . . . ?
C4 C3 C44 C1 3.0(8) . . . . ?
C4 C5 C6 C1 2.1(7) . . . . ?
C6 C1 C44 C3 -0.7(8) . . . . ?
C7 C8 C9 C10 0.4(7) . . . . ?
C8 C7 C12 C11 1.0(7) . . . . ?
C8 C9 C10 P1 -178.4(3) . . . . ?
C8 C9 C10 C11 0.8(6) . . . . ?
C9 C10 C11 C12 -1.1(6) . . . . ?
C10 P1 C4 C3 46.5(4) . . . . ?
C10 P1 C4 C5 -129.1(3) . . . . ?
C10 P1 C16 C15 78.3(3) . . . . ?
C10 P1 C16 C17 -107.1(3) . . . . ?
C10 C11 C12 C7 0.2(7) . . . . ?
C12 C7 C8 C9 -1.4(7) . . . . ?
C13 C14 C15 O1 -177.9(3) . . . . ?
C13 C14 C15 C16 1.3(5) . . . . ?
C14 C13 C18 C17 0.3(7) . . . . ?
C14 C15 C16 P1 174.0(3) . . . . ?
C14 C15 C16 C17 -1.0(5) . . . . ?
C15 O1 C23 C22 -87.6(3) . . . . ?
C15 O1 C23 C24 96.4(3) . . . . ?
C15 C16 C17 C18 0.3(5) . . . . ?
C16 P1 C4 C3 -62.9(4) . . . . ?
C16 P1 C4 C5 121.4(3) . . . . ?
C16 P1 C10 C9 10.6(4) . . . . ?
C16 P1 C10 C11 -168.6(3) . . . . ?
C16 C17 C18 C13 0.0(6) . . . . ?
C18 C13 C14 C15 -1.0(6) . . . . ?
C19 C20 C21 C22 0.1(6) . . . . ?
C20 C19 C24 C23 0.3(5) . . . . ?
C20 C21 C22 P2 -173.3(3) . . . . ?
C20 C21 C22 C23 1.4(5) . . . . ?
C21 C22 C23 O1 -177.9(3) . . . . ?
C21 C22 C23 C24 -2.1(5) . . . . ?
C22 P2 C28 C27 -96.3(3) . . . . ?
C22 P2 C28 C29 81.1(3) . . . . ?
C22 P2 C34 C33 7.3(4) . . . . ?
C22 P2 C34 C35 -172.5(3) . . . . ?
C22 C23 C24 C19 1.3(5) . . . . ?
C23 O1 C15 C14 -31.5(4) . . . . ?
C23 O1 C15 C16 149.3(3) . . . . ?
C24 C19 C20 C21 -1.0(6) . . . . ?
C25 C26 C27 C28 -1.0(6) . . . . ?
C26 C25 C30 C29 -0.6(6) . . . . ?
C26 C27 C28 P2 176.9(3) . . . . ?
C26 C27 C28 C29 -0.4(5) . . . . ?
C27 C28 C29 C30 1.4(5) . . . . ?
C28 P2 C22 C21 19.8(3) . . . . ?
C28 P2 C22 C23 -154.8(3) . . . . ?
C28 P2 C34 C33 -98.3(4) . . . . ?
C28 P2 C34 C35 81.8(3) . . . . ?
C28 C29 C30 C25 -0.9(5) . . . . ?
C30 C25 C26 C27 1.5(7) . . . . ?
C31 C32 C33 C34 -0.9(8) . . . . ?
C32 C31 C36 C35 -1.5(7) . . . . ?
C32 C33 C34 P2 178.2(4) . . . . ?
C32 C33 C34 C35 -1.9(7) . . . . ?
C33 C34 C35 C36 3.0(6) . . . . ?
C34 P2 C22 C21 -88.4(3) . . . . ?
C34 P2 C22 C23 97.0(3) . . . . ?
C34 P2 C28 C27 13.7(3) . . . . ?
C34 P2 C28 C29 -168.9(3) . . . . ?
C34 C35 C36 C31 -1.4(6) . . . . ?
C36 C31 C32 C33 2.6(9) . . . . ?
C37 N1 C41 C40 -0.8(6) . . . . ?
C37 N1 C41 C42 178.4(3) . . . . ?
C37 C38 C39 C40 -0.5(9) . . . . ?
C38 C39 C40 C41 0.1(10) . . . . ?
C39 C40 C41 N1 0.5(8) . . . . ?
C39 C40 C41 C42 -178.6(5) . . . . ?
C40 C41 C42 N2 -177.7(4) . . . . ?
C40 C41 C42 C43 2.1(8) . . . . ?
C41 N1 C37 C38 0.4(6) . . . . ?
C41 C42 C43 N4 -179.7(5) . . . . ?
C44 C1 C6 C5 -1.8(8) . . . . ?
C44 C3 C4 P1 -178.3(4) . . . . ?
C44 C3 C4 C5 -2.7(6) . . . . ?
